data_8101257
loop_
_publ_author_name
'Rendina, L. M.'
'Todd, J. A.'
'Tiekink, E. R. T.'

_publ_section_title
;
Crystal structure of 1-(phthalimidomethyl)-1,2-dicarba-<i>closo</i>-
dodecaborane, C~11~H~17~B~10~NO~2~
;
_journal_issue 2
_journal_name_full 'Zeitschrift f\"ur Kristallographie - New Crystal Structures'
_journal_page_first 259
_journal_page_last 260
_journal_volume 215
_journal_year 2000
_chemical_formula_moiety 'C11 H17 B10 N O2 '
_chemical_formula_sum 'C11 H17 B10 N O2'
_chemical_formula_weight 303.36
_space_group_IT_number 14
_symmetry_cell_setting monoclinic
_symmetry_space_group_name_Hall '-P 2ybc'
_symmetry_space_group_name_H-M 'P 1 21/c 1'
_cell_angle_alpha 90
_cell_angle_beta 98.680(9)
_cell_angle_gamma 90
_cell_formula_units_Z 4
_cell_length_a 7.686(1)
_cell_length_b 22.427(7)
_cell_length_c 9.624(3)
_cell_measurement_temperature 173
_cell_volume 1639.9(6)
_diffrn_ambient_temperature 173
_exptl_crystal_density_diffrn 1.229
_cod_original_sg_symbol_H-M 'P 21/c'
_cod_original_formula_sum 'C11 H17 B10 N O2 '
_cod_database_code 8101257

loop_
_symmetry_equiv_pos_as_xyz
'  +x,  +y,  +z'
'  -x,1/2+y,1/2-z'
'  -x,  -y,  -z'
'  +x,1/2-y,1/2+z'

loop_
_atom_site_aniso_label
_atom_site_aniso_U_11
_atom_site_aniso_U_22
_atom_site_aniso_U_33
_atom_site_aniso_U_12
_atom_site_aniso_U_13
_atom_site_aniso_U_23
O(4) 0.0287(8) 0.0334(8) 0.0416(8) -0.0046(6) 0.0129(6) 0.0018(6)
O(11) 0.0292(8) 0.0386(9) 0.0469(9) -0.0096(7) 0.0066(6) 0.0061(7)
N(3) 0.0230(8) 0.0214(8) 0.0270(8) 0.0001(7) 0.0058(6) 0.0033(6)
C(1) 0.024(1) 0.026(1) 0.029(1) -0.0046(8) 0.0067(8) 0.0002(8)
C(2) 0.0241(9) 0.0185(9) 0.0215(9) -0.0017(7) 0.0049(7) -0.0019(7)
C(3) 0.028(1) 0.022(1) 0.024(1) -0.0009(8) 0.0037(8) -0.0000(8)
C(4) 0.027(1) 0.025(1) 0.0219(9) -0.0009(8) 0.0029(7) 0.0021(8)
C(5) 0.029(1) 0.025(1) 0.024(1) 0.0016(8) 0.0018(8) -0.0023(8)
C(6) 0.039(1) 0.030(1) 0.047(1) -0.001(1) 0.002(1) -0.004(1)
C(7) 0.057(2) 0.031(1) 0.053(2) 0.009(1) -0.004(1) -0.011(1)
C(8) 0.043(1) 0.048(1) 0.041(1) 0.016(1) 0.007(1) -0.011(1)
C(9) 0.035(1) 0.045(1) 0.029(1) 0.006(1) 0.0060(9) -0.002(1)
C(10) 0.032(1) 0.030(1) 0.0195(9) 0.0027(8) 0.0021(8) 0.0004(8)
C(11) 0.027(1) 0.031(1) 0.0211(9) -0.0015(8) 0.0025(8) 0.0045(8)
B(1) 0.035(1) 0.024(1) 0.025(1) -0.001(1) 0.0005(9) -0.0049(9)
B(2) 0.032(1) 0.031(1) 0.028(1) -0.003(1) -0.0012(9) -0.001(1)
B(3) 0.030(1) 0.028(1) 0.034(1) 0.003(1) 0.006(1) 0.001(1)
B(4) 0.027(1) 0.021(1) 0.028(1) 0.0018(9) 0.0061(9) -0.0041(9)
B(5) 0.033(1) 0.020(1) 0.027(1) -0.0048(9) 0.0055(9) 0.0019(9)
B(6) 0.036(1) 0.023(1) 0.031(1) 0.001(1) 0.004(1) 0.0002(9)
B(7) 0.035(1) 0.028(1) 0.029(1) 0.002(1) 0.000(1) 0.003(1)
B(8) 0.037(1) 0.035(1) 0.023(1) 0.005(1) 0.0019(9) 0.000(1)
B(9) 0.031(1) 0.031(1) 0.023(1) 0.003(1) 0.0076(9) 0.0009(9)
B(10) 0.035(1) 0.027(1) 0.029(1) -0.000(1) 0.005(1) 0.0091(9)

loop_
_atom_site_label
_atom_site_fract_x
_atom_site_fract_y
_atom_site_fract_z
_atom_site_U_iso_or_equiv
_atom_site_thermal_displace_type
_atom_site_calc_flag
_atom_site_calc_attached_atom
_atom_site_Wyckoff_symbol
_atom_site_symmetry_multiplicity
O(4) 0.0798(2) -0.05111(6) 0.3943(1) 0.0338(4) Uani ? ? e 4
O(11) 0.5750(2) 0.04874(6) 0.3194(1) 0.0381(4) Uani ? ? e 4
N(3) 0.3016(2) 0.01273(6) 0.3512(1) 0.0236(4) Uani ? ? e 4
C(1) -0.0863(2) 0.10314(8) 0.2576(2) 0.0261(5) Uani ? ? e 4
C(2) 0.1304(2) 0.10585(7) 0.2791(2) 0.0212(5) Uani ? ? e 4
C(3) 0.2294(3) 0.06768(8) 0.3967(2) 0.0246(5) Uani ? ? e 4
C(4) 0.2231(2) -0.04360(8) 0.3601(2) 0.0249(5) Uani ? ? e 4
C(5) 0.3536(2) -0.08775(8) 0.3238(2) 0.0262(5) Uani ? ? e 4
C(6) 0.3460(3) -0.14932(9) 0.3210(2) 0.0391(7) Uani ? ? e 4
C(7) 0.4910(3) -0.1791(1) 0.2827(2) 0.0484(7) Uani ? ? e 4
C(8) 0.6350(3) -0.1483(1) 0.2480(2) 0.0438(7) Uani ? ? e 4
C(9) 0.6427(3) -0.0864(1) 0.2524(2) 0.0362(6) Uani ? ? e 4
C(10) 0.4988(2) -0.05722(8) 0.2919(2) 0.0271(5) Uani ? ? e 4
C(11) 0.4728(2) 0.00748(8) 0.3177(2) 0.0264(5) Uani ? ? e 4
B(1) 0.0200(3) 0.0715(1) 0.1306(2) 0.0283(6) Uani ? ? e 4
B(2) -0.1762(3) 0.1147(1) 0.0868(2) 0.0310(6) Uani ? ? e 4
B(3) -0.1778(3) 0.1715(1) 0.2163(2) 0.0308(6) Uani ? ? e 4
B(4) 0.0176(3) 0.16441(9) 0.3409(2) 0.0250(6) Uani ? ? e 4
B(5) 0.2003(3) 0.1763(1) 0.2521(2) 0.0264(6) Uani ? ? e 4
B(6) 0.0052(3) 0.2191(1) 0.2090(2) 0.0300(6) Uani ? ? e 4
B(7) -0.1143(3) 0.1886(1) 0.0513(2) 0.0314(6) Uani ? ? e 4
B(8) 0.0088(3) 0.1268(1) -0.0010(2) 0.0319(6) Uani ? ? e 4
B(9) 0.2028(3) 0.1194(1) 0.1237(2) 0.0278(6) Uani ? ? e 4
B(10) 0.1198(3) 0.1918(1) 0.0731(2) 0.0302(6) Uani ? ? e 4
H(1) -0.144(2) 0.0740(8) 0.319(2) 0.031(5) Uiso ? ? e 4
H(6) 0.245(2) -0.1686(8) 0.354(2) 0.039(6) Uiso ? ? e 4
H(7) 0.492(3) -0.224(1) 0.283(2) 0.065(7) Uiso ? ? e 4
H(8) 0.733(3) -0.1700(9) 0.222(2) 0.044(6) Uiso ? ? e 4
H(9) 0.744(2) -0.0624(8) 0.229(2) 0.030(5) Uiso ? ? e 4
H(31) 0.153(2) 0.0571(6) 0.467(2) 0.012(4) Uiso ? ? e 4
H(32) 0.325(2) 0.0935(7) 0.442(2) 0.017(4) Uiso ? ? e 4
H(01) 0.033(2) 0.0238(8) 0.124(2) 0.033(5) Uiso ? ? e 4
H(02) -0.294(2) 0.0880(8) 0.047(2) 0.046(6) Uiso ? ? e 4
H(03) -0.297(2) 0.1808(7) 0.260(2) 0.028(5) Uiso ? ? e 4
H(04) 0.019(2) 0.1683(8) 0.459(2) 0.034(5) Uiso ? ? e 4
H(05) 0.326(2) 0.1914(8) 0.321(2) 0.039(5) Uiso ? ? e 4
H(06) 0.003(2) 0.2680(8) 0.236(2) 0.038(5) Uiso ? ? e 4
H(07) -0.198(2) 0.2180(7) -0.027(2) 0.032(5) Uiso ? ? e 4
H(08) 0.008(2) 0.1130(8) -0.109(2) 0.039(5) Uiso ? ? e 4
H(09) 0.321(2) 0.0990(7) 0.104(2) 0.030(5) Uiso ? ? e 4
H(010) 0.190(2) 0.2206(7) 0.016(2) 0.026(5) Uiso ? ? e 4

loop_
_geom_bond_atom_site_label_1
_geom_bond_atom_site_label_2
_geom_bond_distance
_geom_bond_site_symmetry_1
_geom_bond_site_symmetry_2
_geom_bond_publ_flag
O(4) C(4) 1.208(3) . . ?
O(11) C(11) 1.212(3) . . ?
N(3) C(3) 1.446(4) . . ?
N(3) C(4) 1.408(4) . . ?
N(3) C(11) 1.406(4) . . ?
C(1) C(2) 1.649(4) . . ?
C(1) B(1) 1.723(5) . . ?
C(1) B(2) 1.704(5) . . ?
C(1) B(3) 1.707(5) . . ?
C(1) B(4) 1.725(4) . . ?
C(1) H(1) 1.03(3) . . no
C(2) C(3) 1.528(4) . . ?
C(2) B(1) 1.729(4) . . ?
C(2) B(4) 1.729(4) . . ?
C(2) B(5) 1.702(4) . . ?
C(2) B(9) 1.699(4) . . ?
C(3) H(31) 0.99(2) . . no
C(3) H(32) 0.98(3) . . no
C(4) C(5) 1.488(4) . . ?
C(5) C(6) 1.382(4) . . ?
C(5) C(10) 1.383(4) . . ?
C(6) C(7) 1.396(5) . . ?
C(6) H(6) 0.98(3) . . no
C(7) C(8) 1.388(5) . . ?
C(7) H(7) 1.01(4) . . no
C(8) C(9) 1.390(5) . . ?
C(8) H(8) 0.96(3) . . no
C(9) C(10) 1.387(4) . . ?
C(9) H(9) 1.00(3) . . no
C(10) C(11) 1.490(4) . . ?
B(1) B(2) 1.789(5) . . ?
B(1) B(8) 1.765(5) . . ?
B(1) B(9) 1.778(5) . . ?
B(1) H(01) 1.08(3) . . no
B(2) B(3) 1.783(5) . . ?
B(2) B(7) 1.772(5) . . ?
B(2) B(8) 1.781(5) . . ?
B(2) H(02) 1.10(3) . . no
B(3) B(4) 1.781(5) . . ?
B(3) B(6) 1.777(5) . . ?
B(3) B(7) 1.773(5) . . ?
B(3) H(03) 1.08(3) . . no
B(4) B(5) 1.772(5) . . ?
B(4) B(6) 1.758(5) . . ?
B(4) H(04) 1.14(3) . . no
B(5) B(6) 1.776(5) . . ?
B(5) B(9) 1.779(5) . . ?
B(5) B(10) 1.775(5) . . ?
B(5) H(05) 1.14(3) . . no
B(6) B(7) 1.787(5) . . ?
B(6) B(10) 1.791(5) . . ?
B(6) H(06) 1.13(3) . . no
B(7) B(8) 1.793(5) . . ?
B(7) B(10) 1.781(5) . . ?
B(7) H(07) 1.13(3) . . no
B(8) B(9) 1.775(5) . . ?
B(8) B(10) 1.783(5) . . ?
B(8) H(08) 1.08(3) . . no
B(9) B(10) 1.785(5) . . ?
B(9) H(09) 1.06(3) . . no
B(10) H(010) 1.05(3) . . no
